data_4075552
loop_
_publ_author_name
'Chiong, Hendrich A.'
'Daugulis, Olafs'

_publ_section_title
;
 Monomeric Silver(I) \b-Diketiminate Complexes
;
_journal_issue 17
_journal_name_full Organometallics
_journal_page_first 4054
_journal_paper_doi 10.1021/om0603621
_journal_volume 25
_journal_year 2006
_chemical_formula_sum 'C39 H22 Ag F18 N2 P'
_chemical_formula_weight 999.43
_chemical_name_systematic
; 
 ? 
;
_space_group_IT_number 2
_symmetry_cell_setting triclinic
_symmetry_space_group_name_Hall '-P 1'
_symmetry_space_group_name_H-M 'P -1'
_atom_sites_solution_hydrogens geom
_atom_sites_solution_primary direct
_atom_sites_solution_secondary difmap
_audit_creation_method SHELXL-97
_cell_angle_alpha 85.740(1)
_cell_angle_beta 75.357(1)
_cell_angle_gamma 63.587(1)
_cell_formula_units_Z 2
_cell_length_a 11.9423(9)
_cell_length_b 13.0201(10)
_cell_length_c 14.6125(11)
_cell_measurement_reflns_used 7561
_cell_measurement_temperature 223(2)
_cell_measurement_theta_max 25.08
_cell_measurement_theta_min 1.75
_cell_volume 1966.9(3)
_computing_cell_refinement 'SAINT v7.12A (Bruker-Nonius, 2004)'
_computing_data_collection 'APEX2 v1.0-27 (Bruker-Nonius, 2005)'
_computing_data_reduction 'SAINT v7.12A (Bruker-Nonius, 2004)'
_computing_structure_refinement 'SHELXL v5.10 (G.M. Sheldrick, 1997)'
_computing_structure_solution 'SHELXS v5.10 (G.M. Sheldrick, 1997)'
_diffrn_ambient_temperature 223(2)
_diffrn_detector_area_resol_mean 4K
_diffrn_measured_fraction_theta_full 0.985
_diffrn_measured_fraction_theta_max 0.985
_diffrn_measurement_device_type 'Bruker APEX II CCD'
_diffrn_measurement_method CCD
_diffrn_radiation_monochromator graphite
_diffrn_radiation_source 'fine-focus sealed tube'
_diffrn_radiation_type MoK\a
_diffrn_radiation_wavelength 0.71073
_diffrn_reflns_av_R_equivalents 0.0282
_diffrn_reflns_av_sigmaI/netI 0.0159
_diffrn_reflns_limit_h_max 14
_diffrn_reflns_limit_h_min -13
_diffrn_reflns_limit_k_max 15
_diffrn_reflns_limit_k_min -15
_diffrn_reflns_limit_l_max 17
_diffrn_reflns_limit_l_min 0
_diffrn_reflns_number 10044
_diffrn_reflns_theta_full 25.08
_diffrn_reflns_theta_max 25.08
_diffrn_reflns_theta_min 1.75
_diffrn_standards_decay_% 0.0
_exptl_absorpt_coefficient_mu 0.671
_exptl_absorpt_correction_T_max 0.9600
_exptl_absorpt_correction_T_min 0.8325
_exptl_absorpt_correction_type empirical
_exptl_crystal_colour 'Bright yellow'
_exptl_crystal_density_diffrn 1.688
_exptl_crystal_density_method 'not measured'
_exptl_crystal_description Block
_exptl_crystal_F_000 988
_exptl_crystal_size_max 0.40
_exptl_crystal_size_mid 0.40
_exptl_crystal_size_min 0.40
_refine_diff_density_max 1.174
_refine_diff_density_min -0.914
_refine_diff_density_rms 0.092
_refine_ls_extinction_method none
_refine_ls_goodness_of_fit_ref 1.011
_refine_ls_hydrogen_treatment mixed
_refine_ls_matrix_type full
_refine_ls_number_parameters 484
_refine_ls_number_reflns 6900
_refine_ls_number_restraints 0
_refine_ls_restrained_S_all 1.011
_refine_ls_R_factor_all 0.0592
_refine_ls_R_factor_gt 0.0534
_refine_ls_shift/su_max 0.253
_refine_ls_shift/su_mean 0.025
_refine_ls_structure_factor_coef Fsqd
_refine_ls_weighting_details 'calc w=1/[\s^2^(Fo^2^)+(0.0665P)^2^+6.5314P] where P=(Fo^2^+2Fc^2^)/3'
_refine_ls_weighting_scheme calc
_refine_ls_wR_factor_gt 0.1340
_refine_ls_wR_factor_ref 0.1400
_reflns_number_gt 6032
_reflns_number_total 6900
_reflns_threshold_expression >4sigma(I)
_cod_data_source_file om0603621si20060425_100219.cif
_cod_data_source_block k1021
_cod_depositor_comments
;
The following automatic conversions were performed:

'_symmetry_cell_setting' value 'Triclinic' changed to 'triclinic'
according to /home/saulius/struct/CIF-dictionaries/cif_core.dic
dictionary named 'cif_core.dic' version 2.4.1 from
2010-06-29.

'_exptl_absorpt_correction_type' value 'Empirical'
changed to 'empirical' according to
/home/saulius/struct/CIF-dictionaries/cif_core.dic dictionary named
'cif_core.dic' version 2.4.1 from 2010-06-29.

Automatic conversion script
Id: cif_fix_values 1715 2011-07-08 13:25:40Z adriana 
;
_cod_original_sg_symbol_H-M P-1
_cod_original_formula_sum 'C39 H22 N2 F18 P Ag'
_cod_database_code 4075552

loop_
_symmetry_equiv_pos_as_xyz
'x, y, z'
'-x, -y, -z'

loop_
_atom_site_label
_atom_site_type_symbol
_atom_site_fract_x
_atom_site_fract_y
_atom_site_fract_z
_atom_site_U_iso_or_equiv
_atom_site_adp_type
_atom_site_occupancy
_atom_site_symmetry_multiplicity
_atom_site_calc_flag
_atom_site_refinement_flags
_atom_site_disorder_assembly
_atom_site_disorder_group
Ag Ag 0.68263(3) 0.56080(3) 0.23698(2) 0.04000(13) Uani 1 1 d . . .
P1 P 0.79773(11) 0.52900(9) 0.35255(7) 0.0376(3) Uani 1 1 d . . .
C4 C 0.6963(4) 0.4626(4) -0.0634(3) 0.0429(13) Uiso 0.50 1 d PG A 1
F1 F 0.8054(5) 0.4634(5) -0.1117(5) 0.0688(19) Uiso 0.50 1 d PG A 1
F2 F 0.7203(5) 0.3534(4) -0.0571(4) 0.0534(16) Uiso 0.50 1 d PG A 1
F3 F 0.6144(5) 0.5078(4) -0.1177(4) 0.0530(15) Uiso 0.50 1 d PG A 1
C5 C 0.3754(6) 0.8308(5) 0.0992(4) 0.0537(16) Uiso 0.40 1 d PG A 1
F4 F 0.3523(11) 0.8369(10) 0.0148(4) 0.051(3) Uiso 0.40 1 d PG A 1
F5 F 0.2681(7) 0.8419(7) 0.1605(5) 0.0569(19) Uiso 0.40 1 d PG A 1
F6 F 0.3890(8) 0.9237(6) 0.1116(5) 0.064(2) Uiso 0.40 1 d PG A 1
C12 C 1.1780(5) 0.2371(5) -0.0018(4) 0.0518(12) Uiso 0.40 1 d PG A 1
F7 F 1.2291(8) 0.1739(7) -0.0815(5) 0.063(2) Uiso 0.40 1 d PG A 1
F8 F 1.1816(10) 0.3359(4) -0.0241(7) 0.076(3) Uiso 0.40 1 d PG A 1
F9 F 1.2590(7) 0.1874(8) 0.0526(4) 0.0543(18) Uiso 0.40 1 d PG A 1
C13 C 0.8900(4) 0.0622(4) 0.1492(3) 0.0553(13) Uiso 0.50 1 d PG A 1
F10 F 0.8402(8) 0.0728(6) 0.2415(3) 0.0641(17) Uiso 0.50 1 d PG A 1
F11 F 0.8105(6) 0.0440(6) 0.1116(5) 0.0559(15) Uiso 0.50 1 d PG A 1
F12 F 0.9984(4) -0.0337(6) 0.1338(6) 0.0730(19) Uiso 0.50 1 d PG A 1
C20 C 0.5160(6) 1.0390(5) 0.3430(4) 0.0604(14) Uiso 0.50 1 d PG A 1
F13 F 0.4442(6) 1.1264(6) 0.4049(5) 0.072(2) Uiso 0.50 1 d PG A 1
F14 F 0.6299(7) 0.9893(8) 0.3630(6) 0.080(3) Uiso 0.50 1 d PG A 1
F15 F 0.5335(8) 1.0837(7) 0.2596(4) 0.079(2) Uiso 0.50 1 d PG A 1
C21 C 0.2089(4) 0.8757(4) 0.4978(3) 0.0570(13) Uiso 0.50 1 d PG A 1
F16 F 0.1248(7) 0.9788(4) 0.5355(6) 0.0591(17) Uiso 0.50 1 d PG A 1
F17 F 0.1406(7) 0.8296(6) 0.4750(5) 0.0519(16) Uiso 0.50 1 d PG A 1
F18 F 0.2572(6) 0.8156(7) 0.5670(5) 0.0658(17) Uiso 0.50 1 d PG A 1
C4' C 0.7178(4) 0.4803(4) -0.0730(3) 0.0429(13) Uiso 0.50 1 d PG A 2
F1' F 0.8279(5) 0.4853(5) -0.1105(5) 0.0582(16) Uiso 0.50 1 d PG A 2
F2' F 0.7448(6) 0.3705(4) -0.0760(5) 0.0571(17) Uiso 0.50 1 d PG A 2
F3' F 0.6438(5) 0.5301(5) -0.1321(5) 0.0598(17) Uiso 0.50 1 d PG A 2
C5' C 0.4078(7) 0.8476(5) 0.0809(5) 0.0537(16) Uiso 0.35 1 d PG A 2
F4' F 0.3882(8) 0.8515(8) -0.0045(5) 0.053(2) Uiso 0.35 1 d PG A 2
F5' F 0.2930(9) 0.8821(11) 0.1403(6) 0.067(3) Uiso 0.35 1 d PG A 2
F6' F 0.4456(8) 0.9277(7) 0.0861(5) 0.047(2) Uiso 0.35 1 d PG A 2
C12' C 1.1818(5) 0.2412(4) 0.0023(4) 0.0518(12) Uiso 0.40 1 d PG A 2
F7' F 1.2607(9) 0.1443(5) -0.0476(7) 0.077(3) Uiso 0.40 1 d PG A 2
F8' F 1.1836(7) 0.3241(5) -0.0548(5) 0.0412(16) Uiso 0.40 1 d PG A 2
F9' F 1.2367(8) 0.2451(8) 0.0691(4) 0.066(2) Uiso 0.40 1 d PG A 2
C13' C 0.8909(7) 0.0590(5) 0.1481(5) 0.0553(13) Uiso 0.30 1 d PG A 2
F10' F 0.9028(11) 0.0415(9) 0.2360(5) 0.049(2) Uiso 0.30 1 d PG A 2
F11' F 0.7762(7) 0.0670(10) 0.1499(9) 0.071(3) Uiso 0.30 1 d PG A 2
F12' F 0.9762(8) -0.0364(8) 0.0984(6) 0.056(3) Uiso 0.30 1 d PG A 2
C20' C 0.5174(6) 1.0376(4) 0.3502(4) 0.0604(14) Uiso 0.50 1 d PG A 2
F13' F 0.4672(6) 1.1010(6) 0.4297(4) 0.0629(18) Uiso 0.50 1 d PG A 2
F14' F 0.6432(6) 0.9867(7) 0.3413(6) 0.070(3) Uiso 0.50 1 d PG A 2
F15' F 0.4973(7) 1.1100(7) 0.2812(4) 0.071(2) Uiso 0.50 1 d PG A 2
C21' C 0.2119(8) 0.8707(7) 0.4954(5) 0.0570(13) Uiso 0.30 1 d PG A 2
F16' F 0.1565(11) 0.9548(8) 0.5608(7) 0.057(3) Uiso 0.30 1 d PG A 2
F17' F 0.1179(13) 0.8731(11) 0.4619(9) 0.085(4) Uiso 0.30 1 d PG A 2
F18' F 0.2537(11) 0.7743(7) 0.5404(10) 0.083(4) Uiso 0.30 1 d PG A 2
C5" C 0.3854(11) 0.8322(9) 0.0930(8) 0.0537(16) Uiso 0.25 1 d PG A 3
F4" F 0.337(2) 0.8232(19) 0.0236(9) 0.078(7) Uiso 0.25 1 d PG A 3
F5" F 0.2860(13) 0.8830(14) 0.1656(8) 0.056(4) Uiso 0.25 1 d PG A 3
F6" F 0.4345(14) 0.9056(13) 0.0655(10) 0.074(4) Uiso 0.25 1 d PG A 3
C12" C 1.1781(9) 0.2445(9) 0.0132(7) 0.0518(12) Uiso 0.20 1 d PG A 3
F7" F 1.2057(15) 0.2651(14) -0.0775(8) 0.063(4) Uiso 0.20 1 d PG A 3
F8" F 1.1935(17) 0.3196(12) 0.0583(10) 0.076(5) Uiso 0.20 1 d PG A 3
F9" F 1.2696(14) 0.1427(9) 0.0240(11) 0.060(4) Uiso 0.20 1 d PG A 3
C13" C 0.8829(11) 0.0695(9) 0.1588(8) 0.0553(13) Uiso 0.20 1 d PG A 3
F10" F 0.7754(12) 0.0986(13) 0.2261(11) 0.072(5) Uiso 0.20 1 d PG A 3
F11" F 0.8754(17) 0.0083(15) 0.0945(8) 0.070(5) Uiso 0.20 1 d PG A 3
F12" F 0.9773(12) -0.0018(14) 0.1965(12) 0.064(4) Uiso 0.20 1 d PG A 3
C21" C 0.2086(11) 0.8823(11) 0.4949(8) 0.0570(13) Uiso 0.20 1 d PG A 3
F16" F 0.1028(17) 0.9790(10) 0.4988(14) 0.079(6) Uiso 0.20 1 d PG A 3
F17" F 0.1750(18) 0.7991(11) 0.4915(13) 0.066(5) Uiso 0.20 1 d PG A 3
F18" F 0.2370(17) 0.8767(18) 0.5774(11) 0.078(5) Uiso 0.20 1 d PG A 3
N1 N 0.7086(3) 0.4775(3) 0.0995(2) 0.0391(8) Uani 1 1 d . A .
N2 N 0.5223(3) 0.7108(3) 0.1937(3) 0.0434(9) Uani 1 1 d . A .
C1 C 0.6547(4) 0.5306(4) 0.0309(3) 0.0451(10) Uani 1 1 d . . .
C2 C 0.5543(5) 0.6412(5) 0.0358(3) 0.0535(12) Uani 1 1 d . A .
H2 H 0.5227 0.6637 -0.0188 0.064 Uiso 1 1 calc R . .
C3 C 0.4943(5) 0.7230(4) 0.1117(4) 0.0505(11) Uani 1 1 d . . .
C6 C 0.8169(4) 0.3679(4) 0.0863(3) 0.0366(9) Uani 1 1 d . . .
C7 C 0.9412(4) 0.3569(4) 0.0491(3) 0.0414(10) Uani 1 1 d . A .
H7 H 0.9537 0.4220 0.0282 0.050 Uiso 1 1 calc R . .
C8 C 1.0470(4) 0.2504(4) 0.0429(3) 0.0419(10) Uani 1 1 d . . .
C9 C 1.0307(4) 0.1541(4) 0.0749(3) 0.0434(10) Uani 1 1 d . A .
H9 H 1.1024 0.0822 0.0708 0.052 Uiso 1 1 calc R . .
C10 C 0.9071(5) 0.1653(4) 0.1131(3) 0.0440(10) Uani 1 1 d . . .
C11 C 0.8009(4) 0.2712(4) 0.1195(3) 0.0421(10) Uani 1 1 d . A .
H11 H 0.7177 0.2776 0.1464 0.050 Uiso 1 1 calc R . .
C14 C 0.4634(4) 0.7993(4) 0.2662(3) 0.0418(10) Uani 1 1 d . . .
C15 C 0.5132(4) 0.8766(4) 0.2693(3) 0.0461(10) Uani 1 1 d . A .
H15 H 0.5817 0.8756 0.2199 0.055 Uiso 1 1 calc R . .
C16 C 0.4616(4) 0.9556(4) 0.3455(4) 0.0482(11) Uani 1 1 d . . .
C17 C 0.3621(4) 0.9573(4) 0.4195(4) 0.0476(11) Uani 1 1 d . A .
H17 H 0.3283 1.0102 0.4712 0.057 Uiso 1 1 calc R . .
C18 C 0.3132(4) 0.8791(4) 0.4160(3) 0.0447(10) Uani 1 1 d . . .
C19 C 0.3639(4) 0.8005(4) 0.3401(3) 0.0448(10) Uani 1 1 d . A .
H19 H 0.3304 0.7476 0.3388 0.054 Uiso 1 1 calc R . .
C22 C 0.9479(4) 0.3963(4) 0.3302(3) 0.0384(9) Uani 1 1 d . . .
C23 C 1.0672(5) 0.3938(4) 0.3210(4) 0.0512(11) Uani 1 1 d . . .
H23 H 1.0733 0.4620 0.3290 0.061 Uiso 1 1 calc R . .
C24 C 1.1783(5) 0.2903(5) 0.2999(4) 0.0635(14) Uani 1 1 d . . .
H24 H 1.2593 0.2890 0.2928 0.076 Uiso 1 1 calc R . .
C25 C 1.1705(5) 0.1906(5) 0.2892(4) 0.0606(14) Uani 1 1 d . . .
H25 H 1.2460 0.1211 0.2746 0.073 Uiso 1 1 calc R . .
C26 C 1.0517(6) 0.1920(4) 0.2998(4) 0.0572(13) Uani 1 1 d . . .
H26 H 1.0461 0.1231 0.2941 0.069 Uiso 1 1 calc R . .
C27 C 0.9412(5) 0.2945(4) 0.3188(3) 0.0486(11) Uani 1 1 d . . .
H27 H 0.8607 0.2953 0.3241 0.058 Uiso 1 1 calc R . .
C28 C 0.8510(4) 0.6399(4) 0.3529(3) 0.0412(10) Uani 1 1 d . . .
C29 C 0.8551(5) 0.6845(4) 0.4345(3) 0.0460(10) Uani 1 1 d . . .
H29 H 0.8238 0.6615 0.4941 0.055 Uiso 1 1 calc R . .
C30 C 0.9055(5) 0.7631(4) 0.4284(4) 0.0531(12) Uani 1 1 d . . .
H30 H 0.9079 0.7933 0.4840 0.064 Uiso 1 1 calc R . .
C31 C 0.9517(5) 0.7971(4) 0.3419(4) 0.0579(13) Uani 1 1 d . . .
H31 H 0.9866 0.8497 0.3384 0.069 Uiso 1 1 calc R . .
C32 C 0.9473(6) 0.7540(5) 0.2600(4) 0.0642(14) Uani 1 1 d . . .
H32 H 0.9785 0.7776 0.2007 0.077 Uiso 1 1 calc R . .
C33 C 0.8970(6) 0.6765(4) 0.2654(4) 0.0567(13) Uani 1 1 d . . .
H33 H 0.8935 0.6478 0.2096 0.068 Uiso 1 1 calc R . .
C34 C 0.7162(4) 0.5250(4) 0.4749(3) 0.0409(10) Uani 1 1 d . . .
C35 C 0.7805(5) 0.4593(4) 0.5408(3) 0.0469(11) Uani 1 1 d . . .
H35 H 0.8698 0.4120 0.5219 0.056 Uiso 1 1 calc R . .
C36 C 0.7153(5) 0.4624(5) 0.6339(3) 0.0538(12) Uani 1 1 d . . .
H36 H 0.7608 0.4178 0.6778 0.065 Uiso 1 1 calc R . .
C37 C 0.5857(6) 0.5292(6) 0.6630(4) 0.0648(15) Uani 1 1 d . . .
H37 H 0.5416 0.5304 0.7264 0.078 Uiso 1 1 calc R . .
C38 C 0.5205(6) 0.5949(7) 0.5982(4) 0.089(2) Uani 1 1 d . . .
H38 H 0.4312 0.6417 0.6178 0.106 Uiso 1 1 calc R . .
C39 C 0.5842(5) 0.5930(6) 0.5049(4) 0.0708(17) Uani 1 1 d . . .
H39 H 0.5380 0.6378 0.4614 0.085 Uiso 1 1 calc R . .

loop_
_atom_site_aniso_label
_atom_site_aniso_U_11
_atom_site_aniso_U_22
_atom_site_aniso_U_33
_atom_site_aniso_U_23
_atom_site_aniso_U_13
_atom_site_aniso_U_12
Ag 0.0423(2) 0.0404(2) 0.03079(19) -0.00053(13) -0.01529(14) -0.00896(15)
P1 0.0430(6) 0.0368(6) 0.0299(5) 0.0014(4) -0.0150(4) -0.0116(5)
N1 0.0418(19) 0.0418(19) 0.0304(18) -0.0033(15) -0.0106(15) -0.0139(16)
N2 0.0385(19) 0.0393(19) 0.040(2) -0.0013(16) -0.0131(16) -0.0041(16)
C1 0.042(2) 0.053(3) 0.039(2) -0.003(2) -0.0152(19) -0.017(2)
C2 0.050(3) 0.062(3) 0.041(3) 0.001(2) -0.024(2) -0.012(2)
C3 0.042(2) 0.051(3) 0.051(3) 0.001(2) -0.022(2) -0.009(2)
C6 0.041(2) 0.040(2) 0.0270(19) -0.0037(16) -0.0077(17) -0.0156(18)
C7 0.049(2) 0.039(2) 0.036(2) 0.0029(18) -0.0085(19) -0.020(2)
C8 0.044(2) 0.040(2) 0.036(2) 0.0012(18) -0.0066(18) -0.0160(19)
C9 0.048(3) 0.037(2) 0.039(2) -0.0009(18) -0.0094(19) -0.0132(19)
C10 0.056(3) 0.043(2) 0.037(2) 0.0017(19) -0.013(2) -0.025(2)
C11 0.046(2) 0.050(3) 0.035(2) 0.0001(19) -0.0091(18) -0.025(2)
C14 0.034(2) 0.037(2) 0.041(2) -0.0018(18) -0.0135(18) -0.0018(18)
C15 0.036(2) 0.046(3) 0.048(3) 0.001(2) -0.0094(19) -0.0103(19)
C16 0.039(2) 0.043(2) 0.057(3) 0.001(2) -0.016(2) -0.011(2)
C17 0.041(2) 0.041(2) 0.052(3) -0.007(2) -0.012(2) -0.009(2)
C18 0.038(2) 0.039(2) 0.048(3) -0.0013(19) -0.010(2) -0.0092(19)
C19 0.041(2) 0.038(2) 0.051(3) -0.001(2) -0.014(2) -0.0117(19)
C22 0.045(2) 0.037(2) 0.027(2) 0.0014(16) -0.0125(17) -0.0113(18)
C23 0.048(3) 0.048(3) 0.054(3) 0.003(2) -0.017(2) -0.017(2)
C24 0.042(3) 0.067(4) 0.066(4) 0.003(3) -0.015(2) -0.011(3)
C25 0.060(3) 0.051(3) 0.046(3) 0.000(2) -0.019(2) 0.001(2)
C26 0.076(4) 0.041(3) 0.049(3) 0.003(2) -0.023(3) -0.017(2)
C27 0.051(3) 0.045(3) 0.048(3) 0.003(2) -0.018(2) -0.017(2)
C28 0.046(2) 0.033(2) 0.039(2) 0.0024(17) -0.0159(19) -0.0105(18)
C29 0.055(3) 0.042(2) 0.040(2) 0.0027(19) -0.018(2) -0.017(2)
C30 0.062(3) 0.040(2) 0.055(3) -0.004(2) -0.023(2) -0.016(2)
C31 0.066(3) 0.040(3) 0.068(3) 0.003(2) -0.019(3) -0.022(2)
C32 0.088(4) 0.052(3) 0.053(3) 0.010(2) -0.012(3) -0.035(3)
C33 0.084(4) 0.049(3) 0.038(3) 0.004(2) -0.018(2) -0.029(3)
C34 0.047(2) 0.045(2) 0.032(2) -0.0012(18) -0.0139(18) -0.019(2)
C35 0.050(3) 0.049(3) 0.038(2) 0.003(2) -0.016(2) -0.016(2)
C36 0.068(3) 0.062(3) 0.037(2) 0.008(2) -0.020(2) -0.031(3)
C37 0.067(4) 0.094(4) 0.037(3) 0.001(3) -0.008(2) -0.041(3)
C38 0.048(3) 0.138(7) 0.048(3) -0.006(4) -0.005(3) -0.015(4)
C39 0.047(3) 0.096(4) 0.044(3) 0.005(3) -0.015(2) -0.007(3)

loop_
_atom_type_symbol
_atom_type_description
_atom_type_scat_dispersion_real
_atom_type_scat_dispersion_imag
_atom_type_scat_source
C C 0.0033 0.0016 'International Tables Vol C Tables 4.2.6.8 and 6.1.1.4'
H H 0.0000 0.0000 'International Tables Vol C Tables 4.2.6.8 and 6.1.1.4'
N N 0.0061 0.0033 'International Tables Vol C Tables 4.2.6.8 and 6.1.1.4'
F F 0.0171 0.0103 'International Tables Vol C Tables 4.2.6.8 and 6.1.1.4'
P P 0.1023 0.0942 'International Tables Vol C Tables 4.2.6.8 and 6.1.1.4'
Ag Ag -0.8971 1.1015 'International Tables Vol C Tables 4.2.6.8 and 6.1.1.4'

loop_
_geom_angle_atom_site_label_1
_geom_angle_atom_site_label_2
_geom_angle_atom_site_label_3
_geom_angle
N2 Ag N1 85.03(13)
N2 Ag P1 135.62(10)
N1 Ag P1 137.71(10)
C34 P1 C28 104.9(2)
C34 P1 C22 105.2(2)
C28 P1 C22 103.5(2)
C34 P1 Ag 117.99(15)
C28 P1 Ag 110.68(14)
C22 P1 Ag 113.25(14)
F3 C4 F2 106.3
F3 C4 F1 106.3
F2 C4 F1 105.8
F3 C4 C1 114.3(4)
F2 C4 C1 116.3(4)
F1 C4 C1 107.2(4)
F5 C5 F4 105.8
F5 C5 F6 106.3
F4 C5 F6 106.3
F5 C5 C3 113.2(5)
F4 C5 C3 114.4(6)
F6 C5 C3 110.3(5)
F8 C12 F9 106.3
F8 C12 F7 105.8
F9 C12 F7 106.3
F8 C12 C8 112.8(6)
F9 C12 C8 113.0(5)
F7 C12 C8 112.1(5)
F10 C13 F12 106.3
F10 C13 F11 105.8
F12 C13 F11 106.3
F10 C13 C10 111.3(4)
F12 C13 C10 113.8(4)
F11 C13 C10 112.8(4)
F15 C20 F13 106.3
F15 C20 F14 106.3
F13 C20 F14 105.8
F15 C20 C16 113.4(6)
F13 C20 C16 113.7(6)
F14 C20 C16 110.9(7)
F16 C21 F18 106.3
F16 C21 F17 105.8
F18 C21 F17 106.3
F16 C21 C18 112.7(4)
F18 C21 C18 111.6(4)
F17 C21 C18 113.7(4)
F2' C4' F1' 105.8
F2' C4' F3' 106.3
F1' C4' F3' 106.3
F2' C4' C1 110.1(4)
F1' C4' C1 113.7(4)
F3' C4' C1 114.1(4)
F5' C5' F6' 106.3
F5' C5' F4' 105.8
F6' C5' F4' 106.3
F5' C5' C3 105.9(7)
F6' C5' C3 116.6(5)
F4' C5' C3 115.2(6)
F9' C12' F7' 106.3
F9' C12' F8' 106.3
F7' C12' F8' 105.8
F9' C12' C8 112.3(5)
F7' C12' C8 112.6(5)
F8' C12' C8 113.1(5)
F10' C13' F12' 106.3
F10' C13' F11' 105.8
F12' C13' F11' 106.3
F10' C13' C10 110.2(6)
F12' C13' C10 114.4(6)
F11' C13' C10 113.3(7)
F15' C20' F14' 106.3
F15' C20' F13' 106.3
F14' C20' F13' 105.8
F15' C20' C16 110.5(5)
F14' C20' C16 113.5(6)
F13' C20' C16 113.9(5)
F16' C21' F17' 105.8
F16' C21' F18' 106.3
F17' C21' F18' 106.3
F16' C21' C18 115.1(7)
F17' C21' C18 109.4(8)
F18' C21' C18 113.4(8)
F4" C5" F5" 106.3
F4" C5" F6" 105.8
F5" C5" F6" 106.3
F4" C5" C3 114.7(12)
F5" C5" C3 116.7(10)
F6" C5" C3 106.2(10)
F7" C12" F9" 106.3
F7" C12" F8" 105.8
F9" C12" F8" 106.3
F7" C12" C8 110.4(9)
F9" C12" C8 113.1(9)
F8" C12" C8 114.3(10)
F11" C13" F12" 106.3
F11" C13" F10" 105.8
F12" C13" F10" 106.3
F11" C13" C10 109.3(10)
F12" C13" C10 112.5(9)
F10" C13" C10 116.1(10)
F16" C21" F18" 106.3
F16" C21" F17" 105.8
F18" C21" F17" 106.3
F16" C21" C18 111.2(11)
F18" C21" C18 112.2(11)
F17" C21" C18 114.5(11)
C1 N1 C6 123.1(4)
C1 N1 Ag 125.2(3)
C6 N1 Ag 109.7(2)
C3 N2 C14 124.0(4)
C3 N2 Ag 126.6(3)
C14 N2 Ag 109.0(3)
N1 C1 C2 127.0(4)
N1 C1 C4 118.0(4)
C2 C1 C4 114.8(4)
N1 C1 C4' 120.2(4)
C2 C1 C4' 112.0(4)
C4 C1 C4' 15.2(2)
C1 C2 C3 128.5(4)
N2 C3 C2 126.4(4)
N2 C3 C5" 119.7(6)
C2 C3 C5" 113.8(6)
N2 C3 C5 117.7(4)
C2 C3 C5 115.5(4)
C5" C3 C5 5.1(6)
N2 C3 C5' 119.7(4)
C2 C3 C5' 112.4(4)
C5" C3 C5' 14.6(5)
C5 C3 C5' 19.5(3)
C7 C6 C11 118.8(4)
C7 C6 N1 120.8(4)
C11 C6 N1 120.0(4)
C6 C7 C8 120.3(4)
C9 C8 C7 120.7(4)
C9 C8 C12 118.7(4)
C7 C8 C12 120.5(4)
C9 C8 C12" 120.2(6)
C7 C8 C12" 118.6(5)
C12 C8 C12" 9.6(5)
C9 C8 C12' 120.1(4)
C7 C8 C12' 119.2(4)
C12 C8 C12' 3.8(3)
C12" C8 C12' 5.8(5)
C8 C9 C10 119.0(4)
C9 C10 C11 120.8(4)
C9 C10 C13" 122.0(6)
C11 C10 C13" 116.8(6)
C9 C10 C13 118.9(4)
C11 C10 C13 120.3(4)
C13" C10 C13 6.1(5)
C9 C10 C13' 118.4(5)
C11 C10 C13' 120.9(5)
C13" C10 C13' 7.2(5)
C13 C10 C13' 1.1(3)
C10 C11 C6 120.4(4)
C19 C14 C15 119.4(4)
C19 C14 N2 119.4(4)
C15 C14 N2 120.8(4)
C14 C15 C16 119.9(4)
C15 C16 C17 121.0(5)
C15 C16 C20 117.4(5)
C17 C16 C20 121.6(5)
C15 C16 C20' 120.1(5)
C17 C16 C20' 118.9(5)
C20 C16 C20' 4.1(4)
C16 C17 C18 118.7(4)
C19 C18 C17 120.6(4)
C19 C18 C21" 121.8(6)
C17 C18 C21" 117.7(6)
C19 C18 C21' 117.4(5)
C17 C18 C21' 121.9(5)
C21" C18 C21' 5.3(6)
C19 C18 C21 119.7(4)
C17 C18 C21 119.6(4)
C21" C18 C21 3.0(6)
C21' C18 C21 2.5(4)
C14 C19 C18 120.5(4)
C23 C22 C27 119.0(4)
C23 C22 P1 122.9(4)
C27 C22 P1 118.0(4)
C22 C23 C24 119.9(5)
C25 C24 C23 120.5(5)
C24 C25 C26 119.9(5)
C25 C26 C27 120.0(5)
C26 C27 C22 120.5(5)
C29 C28 C33 118.7(4)
C29 C28 P1 123.5(4)
C33 C28 P1 117.6(4)
C30 C29 C28 120.1(5)
C31 C30 C29 120.5(5)
C30 C31 C32 120.1(5)
C33 C32 C31 119.8(5)
C32 C33 C28 120.8(5)
C39 C34 C35 118.2(4)
C39 C34 P1 118.9(4)
C35 C34 P1 122.8(4)
C36 C35 C34 120.8(5)
C37 C36 C35 120.8(5)
C36 C37 C38 119.0(5)
C37 C38 C39 121.0(6)
C38 C39 C34 120.2(5)

loop_
_geom_bond_atom_site_label_1
_geom_bond_atom_site_label_2
_geom_bond_distance
Ag N2 2.232(3)
Ag N1 2.240(3)
Ag P1 2.3401(11)
P1 C34 1.817(4)
P1 C28 1.818(5)
P1 C22 1.827(4)
C4 F3 1.3200
C4 F2 1.3200
C4 F1 1.3200
C4 C1 1.541(6)
C5 F5 1.3199
C5 F4 1.3200
C5 F6 1.3200
C5 C3 1.529(7)
C12 F8 1.3200
C12 F9 1.3200
C12 F7 1.3200
C12 C8 1.471(7)
C13 F10 1.3199
C13 F12 1.3199
C13 F11 1.3201
C13 C10 1.485(6)
C20 F15 1.3200
C20 F13 1.3200
C20 F14 1.3200
C20 C16 1.488(8)
C21 F16 1.3200
C21 F18 1.3200
C21 F17 1.3201
C21 C18 1.506(6)
C4' F2' 1.3199
C4' F1' 1.3200
C4' F3' 1.3200
C4' C1 1.560(6)
C5' F5' 1.3199
C5' F6' 1.3200
C5' F4' 1.3200
C5' C3 1.593(7)
C12' F9' 1.3200
C12' F7' 1.3200
C12' F8' 1.3201
C12' C8 1.521(7)
C13' F10' 1.3199
C13' F12' 1.3200
C13' F11' 1.3201
C13' C10 1.515(8)
C20' F15' 1.3200
C20' F14' 1.3201
C20' F13' 1.3201
C20' C16 1.502(7)
C21' F16' 1.3200
C21' F17' 1.3200
C21' F18' 1.3201
C21' C18 1.486(9)
C5" F4" 1.3199
C5" F5" 1.3200
C5" F6" 1.3201
C5" C3 1.504(12)
C12" F7" 1.3199
C12" F9" 1.3200
C12" F8" 1.3200
C12" C8 1.484(10)
C13" F11" 1.3199
C13" F12" 1.3201
C13" F10" 1.3201
C13" C10 1.478(11)
C21" F16" 1.3199
C21" F18" 1.3200
C21" F17" 1.3200
C21" C18 1.457(12)
N1 C1 1.313(6)
N1 C6 1.422(5)
N2 C3 1.304(6)
N2 C14 1.423(6)
C1 C2 1.397(7)
C2 C3 1.405(7)
C6 C7 1.391(6)
C6 C11 1.390(6)
C7 C8 1.388(6)
C8 C9 1.383(6)
C9 C10 1.384(7)
C10 C11 1.386(7)
C14 C19 1.383(7)
C14 C15 1.386(7)
C15 C16 1.392(7)
C16 C17 1.383(7)
C17 C18 1.390(7)
C18 C19 1.387(7)
C22 C23 1.383(7)
C22 C27 1.388(7)
C23 C24 1.391(7)
C24 C25 1.365(8)
C25 C26 1.380(8)
C26 C27 1.379(7)
C28 C29 1.387(6)
C28 C33 1.396(7)
C29 C30 1.387(7)
C30 C31 1.371(8)
C31 C32 1.382(8)
C32 C33 1.374(8)
C34 C39 1.388(7)
C34 C35 1.385(6)
C35 C36 1.379(7)
C36 C37 1.362(8)
C37 C38 1.377(9)
C38 C39 1.379(8)

loop_
_geom_torsion_atom_site_label_1
_geom_torsion_atom_site_label_2
_geom_torsion_atom_site_label_3
_geom_torsion_atom_site_label_4
_geom_torsion
N2 Ag P1 C34 72.7(2)
N1 Ag P1 C34 -127.3(2)
N2 Ag P1 C28 -48.0(2)
N1 Ag P1 C28 111.9(2)
N2 Ag P1 C22 -163.8(2)
N1 Ag P1 C22 -3.8(2)
N2 Ag N1 C1 12.2(4)
P1 Ag N1 C1 -153.9(3)
N2 Ag N1 C6 176.5(3)
P1 Ag N1 C6 10.4(4)
N1 Ag N2 C3 -8.2(4)
P1 Ag N2 C3 158.4(4)
N1 Ag N2 C14 178.9(3)
P1 Ag N2 C14 -14.5(4)
C6 N1 C1 C2 -175.3(5)
Ag N1 C1 C2 -12.9(7)
C6 N1 C1 C4 10.5(7)
Ag N1 C1 C4 172.8(3)
C6 N1 C1 C4' -6.7(7)
Ag N1 C1 C4' 155.6(3)
F3 C4 C1 N1 161.1(4)
F2 C4 C1 N1 36.7(5)
F1 C4 C1 N1 -81.4(5)
F3 C4 C1 C2 -13.8(6)
F2 C4 C1 C2 -138.3(4)
F1 C4 C1 C2 103.7(4)
F3 C4 C1 C4' -96.3(11)
F2 C4 C1 C4' 139.2(12)
F1 C4 C1 C4' 21.1(10)
F2' C4' C1 N1 49.6(5)
F1' C4' C1 N1 -68.9(5)
F3' C4' C1 N1 169.0(4)
F2' C4' C1 C2 -140.3(4)
F1' C4' C1 C2 101.3(4)
F3' C4' C1 C2 -20.9(5)
F2' C4' C1 C4 -36.3(10)
F1' C4' C1 C4 -154.8(11)
F3' C4' C1 C4 83.1(10)
N1 C1 C2 C3 4.7(9)
C4 C1 C2 C3 179.1(5)
C4' C1 C2 C3 -164.6(5)
C14 N2 C3 C2 176.1(5)
Ag N2 C3 C2 4.3(8)
C14 N2 C3 C5" -5.9(9)
Ag N2 C3 C5" -177.7(6)
C14 N2 C3 C5 -11.2(8)
Ag N2 C3 C5 177.0(4)
C14 N2 C3 C5' 10.9(8)
Ag N2 C3 C5' -160.9(4)
C1 C2 C3 N2 0.3(10)
C1 C2 C3 C5" -177.8(7)
C1 C2 C3 C5 -172.5(5)
C1 C2 C3 C5' 166.4(5)
F4" C5" C3 N2 -158.9(7)
F5" C5" C3 N2 -33.6(11)
F6" C5" C3 N2 84.6(8)
F4" C5" C3 C2 19.3(9)
F5" C5" C3 C2 144.7(8)
F6" C5" C3 C2 -97.1(8)
F4" C5" C3 C5 -91(7)
F5" C5" C3 C5 34(6)
F6" C5" C3 C5 152(7)
F4" C5" C3 C5' 107(2)
F5" C5" C3 C5' -128(2)
F6" C5" C3 C5' -9.5(18)
F5 C5 C3 N2 -58.1(7)
F4 C5 C3 N2 -179.4(5)
F6 C5 C3 N2 60.9(6)
F5 C5 C3 C2 115.4(6)
F4 C5 C3 C2 -5.9(6)
F6 C5 C3 C2 -125.6(5)
F5 C5 C3 C5" -173(7)
F4 C5 C3 C5" 66(6)
F6 C5 C3 C5" -54(6)
F5 C5 C3 C5' -159.4(12)
F4 C5 C3 C5' 79.4(11)
F6 C5 C3 C5' -40.3(10)
F5' C5' C3 N2 -65.5(6)
F6' C5' C3 N2 52.4(7)
F4' C5' C3 N2 178.0(5)
F5' C5' C3 C2 127.3(5)
F6' C5' C3 C2 -114.7(6)
F4' C5' C3 C2 10.8(7)
F5' C5' C3 C5" 29(2)
F6' C5' C3 C5" 147(2)
F4' C5' C3 C5" -88(2)
F5' C5' C3 C5 23.9(10)
F6' C5' C3 C5 141.9(13)
F4' C5' C3 C5 -92.6(11)
C1 N1 C6 C7 81.6(6)
Ag N1 C6 C7 -83.2(4)
C1 N1 C6 C11 -105.1(5)
Ag N1 C6 C11 90.2(4)
C11 C6 C7 C8 1.9(6)
N1 C6 C7 C8 175.3(4)
C6 C7 C8 C9 -1.2(7)
C6 C7 C8 C12 176.1(4)
C6 C7 C8 C12" -173.1(6)
C6 C7 C8 C12' -179.7(4)
F8 C12 C8 C9 -176.2(5)
F9 C12 C8 C9 -55.6(6)
F7 C12 C8 C9 64.5(6)
F8 C12 C8 C7 6.5(6)
F9 C12 C8 C7 127.1(5)
F7 C12 C8 C7 -112.8(6)
F8 C12 C8 C12" -74(3)
F9 C12 C8 C12" 46(3)
F7 C12 C8 C12" 166(3)
F8 C12 C8 C12' -64(5)
F9 C12 C8 C12' 57(5)
F7 C12 C8 C12' 177(5)
F7" C12" C8 C9 117.0(8)
F9" C12" C8 C9 -2.0(10)
F8" C12" C8 C9 -123.8(8)
F7" C12" C8 C7 -71.0(9)
F9" C12" C8 C7 170.0(8)
F8" C12" C8 C7 48.1(10)
F7" C12" C8 C12 33(3)
F9" C12" C8 C12 -86(3)
F8" C12" C8 C12 153(3)
F7" C12" C8 C12' 26(4)
F9" C12" C8 C12' -93(4)
F8" C12" C8 C12' 145(5)
F9' C12' C8 C9 -82.8(6)
F7' C12' C8 C9 37.1(6)
F8' C12' C8 C9 156.9(5)
F9' C12' C8 C7 95.8(6)
F7' C12' C8 C7 -144.3(5)
F8' C12' C8 C7 -24.5(7)
F9' C12' C8 C12 -152(5)
F7' C12' C8 C12 -32(5)
F8' C12' C8 C12 87(5)
F9' C12' C8 C12" 10(4)
F7' C12' C8 C12" 130(4)
F8' C12' C8 C12" -110(5)
C7 C8 C9 C10 0.3(7)
C12 C8 C9 C10 -177.1(4)
C12" C8 C9 C10 172.1(6)
C12' C8 C9 C10 178.8(4)
C8 C9 C10 C11 -0.1(7)
C8 C9 C10 C13" -172.7(6)
C8 C9 C10 C13 -178.8(4)
C8 C9 C10 C13' -179.9(5)
F11" C13" C10 C9 -89.4(9)
F12" C13" C10 C9 28.4(11)
F10" C13" C10 C9 151.1(9)
F11" C13" C10 C11 97.8(9)
F12" C13" C10 C11 -144.4(8)
F10" C13" C10 C11 -21.7(10)
F11" C13" C10 C13 -28(4)
F12" C13" C10 C13 89(4)
F10" C13" C10 C13 -148(5)
F11" C13" C10 C13' -28(4)
F12" C13" C10 C13' 90(4)
F10" C13" C10 C13' -148(4)
F10 C13 C10 C9 115.2(5)
F12 C13 C10 C9 -4.9(6)
F11 C13 C10 C9 -126.1(5)
F10 C13 C10 C11 -63.5(6)
F12 C13 C10 C11 176.4(5)
F11 C13 C10 C11 55.2(6)
F10 C13 C10 C13" -7(4)
F12 C13 C10 C13" -127(4)
F11 C13 C10 C13" 112(4)
F10 C13 C10 C13' 176(100)
F12 C13 C10 C13' 56(18)
F11 C13 C10 C13' -65(18)
F10' C13' C10 C9 85.3(7)
F12' C13' C10 C9 -34.3(7)
F11' C13' C10 C9 -156.3(6)
F10' C13' C10 C11 -94.4(7)
F12' C13' C10 C11 146.0(6)
F11' C13' C10 C11 23.9(7)
F10' C13' C10 C13" -37(4)
F12' C13' C10 C13" -157(4)
F11' C13' C10 C13" 81(4)
F10' C13' C10 C13 -34(18)
F12' C13' C10 C13 -154(19)
F11' C13' C10 C13 84(18)
C9 C10 C11 C6 0.9(7)
C13" C10 C11 C6 173.8(6)
C13 C10 C11 C6 179.5(4)
C13' C10 C11 C6 -179.4(4)
C7 C6 C11 C10 -1.8(6)
N1 C6 C11 C10 -175.3(4)
C3 N2 C14 C19 99.0(6)
Ag N2 C14 C19 -87.9(4)
C3 N2 C14 C15 -88.0(6)
Ag N2 C14 C15 85.1(4)
C19 C14 C15 C16 -1.0(7)
N2 C14 C15 C16 -174.0(4)
C14 C15 C16 C17 1.0(7)
C14 C15 C16 C20 -177.8(5)
C14 C15 C16 C20' 178.6(4)
F15 C20 C16 C15 43.6(6)
F13 C20 C16 C15 165.2(5)
F14 C20 C16 C15 -75.8(5)
F15 C20 C16 C17 -135.2(5)
F13 C20 C16 C17 -13.6(7)
F14 C20 C16 C17 105.4(5)
F15 C20 C16 C20' 175(6)
F13 C20 C16 C20' -64(5)
F14 C20 C16 C20' 55(6)
F15' C20' C16 C15 66.0(6)
F14' C20' C16 C15 -53.3(6)
F13' C20' C16 C15 -174.5(4)
F15' C20' C16 C17 -116.4(5)
F14' C20' C16 C17 124.3(5)
F13' C20' C16 C17 3.2(6)
F15' C20' C16 C20 16(5)
F14' C20' C16 C20 -104(6)
F13' C20' C16 C20 135(6)
C15 C16 C17 C18 -0.7(7)
C20 C16 C17 C18 178.0(5)
C20' C16 C17 C18 -178.3(4)
C16 C17 C18 C19 0.5(7)
C16 C17 C18 C21" 179.9(7)
C16 C17 C18 C21' 176.2(5)
C16 C17 C18 C21 177.3(4)
F16" C21" C18 C19 -114.4(10)
F18" C21" C18 C19 126.8(10)
F17" C21" C18 C19 5.5(12)
F16" C21" C18 C17 66.3(10)
F18" C21" C18 C17 -52.6(11)
F17" C21" C18 C17 -173.9(9)
F16" C21" C18 C21' -150(7)
F18" C21" C18 C21' 92(7)
F17" C21" C18 C21' -30(6)
F16" C21" C18 C21 -163(11)
F18" C21" C18 C21 79(11)
F17" C21" C18 C21 -43(10)
F16' C21' C18 C19 -172.8(6)
F17' C21' C18 C19 -53.9(7)
F18' C21' C18 C19 64.6(8)
F16' C21' C18 C17 11.4(9)
F17' C21' C18 C17 130.3(7)
F18' C21' C18 C17 -111.2(7)
F16' C21' C18 C21" -26(6)
F17' C21' C18 C21" 93(7)
F18' C21' C18 C21" -149(7)
F16' C21' C18 C21 -10(10)
F17' C21' C18 C21 109(10)
F18' C21' C18 C21 -133(10)
F16 C21 C18 C19 -145.5(5)
F18 C21 C18 C19 95.0(6)
F17 C21 C18 C19 -25.1(6)
F16 C21 C18 C17 37.7(6)
F18 C21 C18 C17 -81.8(6)
F17 C21 C18 C17 158.1(5)
F16 C21 C18 C21" -12(11)
F18 C21 C18 C21" -132(11)
F17 C21 C18 C21" 108(11)
F16 C21 C18 C21' -163(10)
F18 C21 C18 C21' 77(10)
F17 C21 C18 C21' -43(10)
C15 C14 C19 C18 0.8(7)
N2 C14 C19 C18 173.9(4)
C17 C18 C19 C14 -0.5(7)
C21" C18 C19 C14 -179.9(7)
C21' C18 C19 C14 -176.4(5)
C21 C18 C19 C14 -177.3(4)
C34 P1 C22 C23 -107.5(4)
C28 P1 C22 C23 2.3(4)
Ag P1 C22 C23 122.2(4)
C34 P1 C22 C27 74.7(4)
C28 P1 C22 C27 -175.4(3)
Ag P1 C22 C27 -55.5(4)
C27 C22 C23 C24 0.5(7)
P1 C22 C23 C24 -177.2(4)
C22 C23 C24 C25 -0.8(8)
C23 C24 C25 C26 -0.3(8)
C24 C25 C26 C27 1.6(8)
C25 C26 C27 C22 -1.9(8)
C23 C22 C27 C26 0.8(7)
P1 C22 C27 C26 178.6(4)
C34 P1 C28 C29 15.0(4)
C22 P1 C28 C29 -95.1(4)
Ag P1 C28 C29 143.3(4)
C34 P1 C28 C33 -168.9(4)
C22 P1 C28 C33 81.0(4)
Ag P1 C28 C33 -40.6(4)
C33 C28 C29 C30 -0.7(7)
P1 C28 C29 C30 175.4(4)
C28 C29 C30 C31 -0.2(7)
C29 C30 C31 C32 0.7(8)
C30 C31 C32 C33 -0.4(9)
C31 C32 C33 C28 -0.5(9)
C29 C28 C33 C32 1.0(8)
P1 C28 C33 C32 -175.3(4)
C28 P1 C34 C39 91.5(5)
C22 P1 C34 C39 -159.6(5)
Ag P1 C34 C39 -32.2(5)
C28 P1 C34 C35 -86.7(4)
C22 P1 C34 C35 22.2(4)
Ag P1 C34 C35 149.6(3)
C39 C34 C35 C36 -0.7(8)
P1 C34 C35 C36 177.5(4)
C34 C35 C36 C37 0.7(8)
C35 C36 C37 C38 -0.6(9)
C36 C37 C38 C39 0.6(12)
C37 C38 C39 C34 -0.6(12)
C35 C34 C39 C38 0.6(10)
P1 C34 C39 C38 -177.6(6)
